data_2019327
loop_
_publ_author_name
'Alcock, N. W.'
'Errington, W.'
'Kemp, T. J.'
'Leceiejewicz, J.'

_publ_section_title
;
 Diaquadioxobis(pyridine-3-carboxylato)uranium(VI)
;
_journal_issue 3
_journal_name_full 'Acta Crystallographica Section C Crystal Structure Communications'
_journal_page_first 615
_journal_paper_doi 10.1107/S0108270195012972
_journal_volume 52
_journal_year 1996
_chemical_formula_iupac '[U O2 (C6 H4 N O2)2 (H2 O)2]'
_chemical_formula_sum 'C12 H12 N2 O8 U'
_chemical_formula_weight 550.27
_chemical_name_common 'uranyl bis-nicotinate'
_chemical_name_systematic
;
di-oxo-uranium(VI) bis-nicotinate
;
_space_group_IT_number 2
_symmetry_cell_setting triclinic
_symmetry_space_group_name_Hall '-P 1'
_symmetry_space_group_name_H-M 'P -1'
_audit_creation_method SHELXL
_cell_angle_alpha 106.33(6)
_cell_angle_beta 106.03(6)
_cell_angle_gamma 99.63(5)
_cell_formula_units_Z 1
_cell_length_a 5.645(4)
_cell_length_b 7.286(5)
_cell_length_c 9.784(7)
_cell_measurement_reflns_used 29
_cell_measurement_temperature 210(2)
_cell_measurement_theta_max 14
_cell_measurement_theta_min 10
_cell_volume 357.8(5)
_computing_structure_refinement 'SHELXL93 (Sheldrick, 1993)'
_computing_structure_solution 'SHELXS86 (Sheldrick, 1985)'
_diffrn_ambient_temperature 210(2)
_diffrn_measurement_device
;
Siemens R3m 4-circle diffractometer
;
_diffrn_measurement_method 'Profile-fitted 2\q/\w scans'
_diffrn_radiation_monochromator graphite
_diffrn_radiation_source 'fine-focus sealed tube'
_diffrn_radiation_type MoK\a
_diffrn_radiation_wavelength 0.71073
_diffrn_reflns_av_R_equivalents 0.0261
_diffrn_reflns_av_sigmaI/netI 0.0131
_diffrn_reflns_limit_h_max 6
_diffrn_reflns_limit_h_min 0
_diffrn_reflns_limit_k_max 8
_diffrn_reflns_limit_k_min -8
_diffrn_reflns_limit_l_max 11
_diffrn_reflns_limit_l_min -11
_diffrn_reflns_number 1404
_diffrn_reflns_theta_max 25.03
_diffrn_reflns_theta_min 2.31
_diffrn_standards_decay_% 2
_diffrn_standards_interval_count 200
_diffrn_standards_number 3
_exptl_absorpt_coefficient_mu 11.386
_exptl_absorpt_correction_T_max 0.34
_exptl_absorpt_correction_T_min 0.26
_exptl_absorpt_correction_type analytical
_exptl_crystal_colour yellow-brown
_exptl_crystal_density_diffrn 2.554
_exptl_crystal_description block
_exptl_crystal_F_000 254
_exptl_crystal_size_max 0.50
_exptl_crystal_size_mid 0.36
_exptl_crystal_size_min 0.29
_refine_diff_density_max 1.160
_refine_diff_density_min -1.659
_refine_ls_extinction_coef 0.040(3)
_refine_ls_extinction_method 'SHELXL93 (Sheldrick, 1993)'
_refine_ls_goodness_of_fit_all 1.098
_refine_ls_goodness_of_fit_obs 1.098
_refine_ls_hydrogen_treatment 'H atoms: see text'
_refine_ls_matrix_type full
_refine_ls_number_parameters 114
_refine_ls_number_reflns 1265
_refine_ls_number_restraints 2
_refine_ls_restrained_S_all 1.236
_refine_ls_restrained_S_obs 1.097
_refine_ls_R_factor_all 0.0216
_refine_ls_R_factor_obs 0.0197
_refine_ls_shift/esd_max 0.000
_refine_ls_shift/esd_mean 0.000
_refine_ls_structure_factor_coef Fsqd
_refine_ls_weighting_details 'w = 1/[\s^2^(Fo^2^)+(0.0460P)^2^] where P=(Fo^2^+2Fc^2^)/3'
_refine_ls_weighting_scheme calc
_refine_ls_wR_factor_all 0.0572
_refine_ls_wR_factor_obs 0.0508
_reflns_number_observed 1265
_reflns_number_total 1270
_reflns_observed_criterion >2sigma(I)
_cod_data_source_file ab1314sup1.cif
_cod_data_source_block urnicab
_cod_depositor_comments
;
The following automatic conversions were performed:

'_symmetry_cell_setting' value 'Triclinic' changed to 'triclinic'
according to /home/saulius/struct/CIF-dictionaries/cif_core.dic
dictionary named 'cif_core.dic' version 2.4.2 from
2011-04-26.

'_exptl_absorpt_correction_type' value 'Analytical'
changed to 'analytical' according to
/home/saulius/struct/CIF-dictionaries/cif_core.dic dictionary named
'cif_core.dic' version 2.4.2 from 2011-04-26.

'_geom_bond_publ_flag'
value 'Y' changed to 'y' according to
/home/saulius/struct/CIF-dictionaries/cif_core.dic dictionary named
'cif_core.dic' version 2.4.2 from 2011-04-26 (3 times).

Automatic conversion script
Id: cif_fix_values 1891 2012-01-12 08:04:46Z andrius 

The following automatic conversions were performed:

'_refine_ls_weighting_scheme' value 'calc w =
1/[\s^2^(Fo^2^)+(0.0460P)^2^] where P=(Fo^2^+2Fc^2^)/3' was changed
to 'calc'. New tag '_refine_ls_weighting_details' was created. The
value of the new tag was set to 'w = 1/[\s^2^(Fo^2^)+(0.0460P)^2^]
where P=(Fo^2^+2Fc^2^)/3'.

Automatic conversion script
Id: cif_fix_values 3143 2015-03-26 13:38:13Z robertas 
;
_cod_original_cell_volume 357.8(4)
_cod_original_sg_symbol_H-M P-1
_cod_original_formula_sum 'C12 H12 N2 O8 U1'
_cod_database_code 2019327

loop_
_symmetry_equiv_pos_as_xyz
'x, y, z'
'-x, -y, -z'

loop_
_atom_site_aniso_label
_atom_site_aniso_U_11
_atom_site_aniso_U_22
_atom_site_aniso_U_33
_atom_site_aniso_U_12
_atom_site_aniso_U_13
_atom_site_aniso_U_23
U1 0.0148(2) 0.0194(2) 0.0130(2) 0.00153(9) 0.00355(10) -0.00013(10)
O1 0.024(2) 0.028(2) 0.019(2) -0.0041(14) 0.0057(14) -0.0052(14)
O2 0.025(2) 0.030(2) 0.019(2) -0.0014(14) 0.0080(14) -0.0010(15)
O3 0.022(2) 0.032(2) 0.018(2) -0.0065(15) 0.0062(14) -0.0037(15)
O4 0.024(2) 0.028(2) 0.024(2) 0.0102(14) 0.0090(14) 0.0093(14)
N1 0.025(2) 0.026(2) 0.017(2) 0.000(2) 0.005(2) 0.003(2)
C1 0.025(2) 0.023(2) 0.017(2) 0.009(2) 0.009(2) 0.004(2)
C2 0.019(2) 0.020(2) 0.018(2) 0.005(2) 0.006(2) 0.004(2)
C3 0.019(2) 0.021(2) 0.025(2) 0.000(2) 0.004(2) 0.004(2)
C4 0.024(2) 0.030(2) 0.025(3) 0.004(2) 0.012(2) 0.010(2)
C5 0.033(3) 0.025(2) 0.019(2) 0.005(2) 0.011(2) 0.005(2)
C6 0.020(2) 0.024(2) 0.022(2) 0.003(2) 0.007(2) 0.008(2)

loop_
_atom_site_label
_atom_site_fract_x
_atom_site_fract_y
_atom_site_fract_z
_atom_site_U_iso_or_equiv
_atom_site_thermal_displace_type
_atom_site_calc_flag
_atom_site_refinement_flags
_atom_site_occupancy
_atom_site_type_symbol
U1 0.5000 0.5000 0.5000 0.01766(15) Uani d S 1 U
O1 0.6727(7) 0.4721(6) 0.2923(4) 0.0283(8) Uani d . 1 O
O2 0.2963(7) 0.2728(6) 0.2324(4) 0.0277(8) Uani d . 1 O
O3 0.1236(7) 0.2428(6) 0.4552(4) 0.0290(8) Uani d D 1 O
H1 0.040(14) 0.275(11) 0.504(8) 0.035 Uiso d D 1 H
H2 0.027(13) 0.164(10) 0.380(7) 0.035 Uiso d D 1 H
O4 0.3158(7) 0.6625(5) 0.4503(4) 0.0246(7) Uani d . 1 O
N1 0.2515(8) 0.0447(6) -0.2179(5) 0.0251(8) Uani d . 1 N
C1 0.4825(9) 0.3378(7) 0.1959(5) 0.0216(9) Uani d . 1 C
C2 0.4797(9) 0.2553(7) 0.0377(5) 0.0199(9) Uani d . 1 C
C3 0.6932(9) 0.3145(7) -0.0002(6) 0.0238(9) Uani d . 1 C
H3 0.8431(9) 0.4054(7) 0.0739(6) 0.029 Uiso calc R 1 H
C4 0.6804(10) 0.2377(8) -0.1477(6) 0.0257(10) Uani d . 1 C
H4 0.8212(10) 0.2748(8) -0.1769(6) 0.031 Uiso calc R 1 H
C5 0.4557(11) 0.1041(8) -0.2530(6) 0.0262(10) Uani d . 1 C
H5 0.4470(11) 0.0529(8) -0.3544(6) 0.031 Uiso calc R 1 H
C6 0.2649(9) 0.1217(7) -0.0739(6) 0.0224(9) Uani d . 1 C
H6 0.1210(9) 0.0826(7) -0.0478(6) 0.027 Uiso calc R 1 H

loop_
_atom_type_symbol
_atom_type_description
_atom_type_scat_dispersion_real
_atom_type_scat_dispersion_imag
_atom_type_scat_source
C C 0.0033 0.0016 'International Tables Vol C Tables 4.2.6.8 and 6.1.1.4'
H H 0.0000 0.0000 'International Tables Vol C Tables 4.2.6.8 and 6.1.1.4'
N N 0.0061 0.0033 'International Tables Vol C Tables 4.2.6.8 and 6.1.1.4'
O O 0.0106 0.0060 'International Tables Vol C Tables 4.2.6.8 and 6.1.1.4'
U U -9.6767 9.6646 'International Tables Vol C Tables 4.2.6.8 and 6.1.1.4'

loop_
_geom_angle_atom_site_label_1
_geom_angle_atom_site_label_2
_geom_angle_atom_site_label_3
_geom_angle_site_symmetry_1
_geom_angle_site_symmetry_3
_geom_angle
_geom_angle_publ_flag
O4 U1 O4 2_666 . 180.0000(10) ?
O4 U1 O3 2_666 2_666 93.0(2) ?
O4 U1 O3 . 2_666 87.0(2) ?
O4 U1 O3 2_666 . 87.0(2) ?
O4 U1 O3 . . 93.0(2) ?
O3 U1 O3 2_666 . 180.0 ?
O4 U1 O1 2_666 2_666 93.9(2) ?
O4 U1 O1 . 2_666 86.1(2) ?
O3 U1 O1 2_666 2_666 117.24(14) ?
O3 U1 O1 . 2_666 62.76(14) y
O4 U1 O1 2_666 . 86.1(2) ?
O4 U1 O1 . . 93.9(2) ?
O3 U1 O1 2_666 . 62.76(14) ?
O3 U1 O1 . . 117.24(14) ?
O1 U1 O1 2_666 . 180.0 ?
O4 U1 O2 2_666 . 92.4(2) ?
O4 U1 O2 . . 87.6(2) ?
O3 U1 O2 2_666 . 114.27(14) ?
O3 U1 O2 . . 65.73(14) y
O1 U1 O2 2_666 . 127.61(13) ?
O1 U1 O2 . . 52.39(13) y
O4 U1 O2 2_666 2_666 87.6(2) ?
O4 U1 O2 . 2_666 92.4(2) ?
O3 U1 O2 2_666 2_666 65.73(14) ?
O3 U1 O2 . 2_666 114.27(14) ?
O1 U1 O2 2_666 2_666 52.39(13) ?
O1 U1 O2 . 2_666 127.61(13) ?
O2 U1 O2 . 2_666 180.0 ?
O4 U1 C1 2_666 2_666 90.8(2) ?
O4 U1 C1 . 2_666 89.2(2) ?
O3 U1 C1 2_666 2_666 91.6(2) ?
O3 U1 C1 . 2_666 88.4(2) ?
O1 U1 C1 2_666 2_666 26.07(14) ?
O1 U1 C1 . 2_666 153.93(15) ?
O2 U1 C1 . 2_666 153.69(15) ?
O2 U1 C1 2_666 2_666 26.31(14) ?
C1 O1 U1 . . 94.3(3) ?
C1 O2 U1 . . 92.8(3) ?
C5 N1 C6 . . 117.7(4) ?
O1 C1 O2 . . 120.5(5) ?
O1 C1 C2 . . 119.1(5) ?
O2 C1 C2 . . 120.4(5) ?
C6 C2 C3 . . 118.9(5) ?
C6 C2 C1 . . 120.5(4) ?
C3 C2 C1 . . 120.6(5) ?
C4 C3 C2 . . 118.6(5) ?
C3 C4 C5 . . 118.7(5) ?
N1 C5 C4 . . 123.3(5) ?
N1 C6 C2 . . 122.9(4) ?

loop_
_geom_bond_atom_site_label_1
_geom_bond_atom_site_label_2
_geom_bond_site_symmetry_2
_geom_bond_distance
_geom_bond_publ_flag
U1 O4 2_666 1.782(4) ?
U1 O4 . 1.782(4) y
U1 O3 2_666 2.431(4) ?
U1 O3 . 2.431(4) y
U1 O1 2_666 2.459(4) ?
U1 O1 . 2.459(4) y
U1 O2 . 2.486(4) y
U1 O2 2_666 2.486(4) ?
U1 C1 2_666 2.843(5) ?
O1 C1 . 1.253(7) y
O2 C1 . 1.262(7) y
N1 C5 . 1.330(7) ?
N1 C6 . 1.337(7) ?
C1 C2 . 1.489(7) ?
C2 C6 . 1.373(7) ?
C2 C3 . 1.393(7) ?
C3 C4 . 1.369(8) ?
C4 C5 . 1.385(8) ?

loop_
_geom_torsion_atom_site_label_1
_geom_torsion_atom_site_label_2
_geom_torsion_atom_site_label_3
_geom_torsion_atom_site_label_4
_geom_torsion_site_symmetry_1
_geom_torsion
O4 U1 O1 C1 2_666 96.1(3)
O4 U1 O1 C1 . -83.9(3)
O3 U1 O1 C1 2_666 -168.5(3)
O3 U1 O1 C1 . 11.5(3)
O1 U1 O1 C1 2_666 13.E1(10)
O2 U1 O1 C1 . 0.0(3)
O2 U1 O1 C1 2_666 -180.0(3)
C1 U1 O1 C1 2_666 180.0
O4 U1 O2 C1 2_666 -83.2(3)
O4 U1 O2 C1 . 96.8(3)
O3 U1 O2 C1 2_666 11.2(3)
O3 U1 O2 C1 . -168.8(3)
O1 U1 O2 C1 2_666 180.0(3)
O1 U1 O2 C1 . 0.0(3)
O2 U1 O2 C1 2_666 1.E1(10)
C1 U1 O2 C1 2_666 180.0
U1 O1 C1 O2 . 0.0(5)
U1 O1 C1 C2 . -179.7(4)
U1 O2 C1 O1 . 0.0(5)
U1 O2 C1 C2 . 179.7(4)
O1 C1 C2 C6 . -173.8(4)
O2 C1 C2 C6 . 6.5(7)
O1 C1 C2 C3 . 5.1(7)
O2 C1 C2 C3 . -174.6(4)
C6 C2 C3 C4 . 0.2(7)
C1 C2 C3 C4 . -178.7(4)
C2 C3 C4 C5 . 0.0(7)
C6 N1 C5 C4 . 1.2(8)
C3 C4 C5 N1 . -0.7(8)
C5 N1 C6 C2 . -1.0(7)
C3 C2 C6 N1 . 0.3(7)
C1 C2 C6 N1 . 179.3(4)
